data_4061580
_journal_name_full Organometallics
_journal_paper_doi 10.1021/om0503747
_journal_year 2005
_chemical_formula_sum 'C22 H47 N O5 Si4 W'
_chemical_formula_weight 701.82
_space_group_IT_number 9
_symmetry_cell_setting monoclinic
_symmetry_space_group_name_Hall 'C -2yc'
_symmetry_space_group_name_H-M 'C 1 c 1'
_cell_angle_alpha 90.00
_cell_angle_beta 97.42(3)
_cell_angle_gamma 90.00
_cell_formula_units_Z 4
_cell_length_a 12.196(2)
_cell_length_b 13.590(3)
_cell_length_c 19.382(4)
_cell_measurement_temperature 100(2)
_cell_volume 3185.8(11)
_diffrn_ambient_temperature 100(2)
_exptl_crystal_density_diffrn 1.463
_cod_depositor_comments
;
The following automatic conversions were performed:
'_symmetry_cell_setting' value 'Monoclinic' changed to 'monoclinic'
according to '/home/saulius/struct/CIF-dictionaries/cif_core.dic'
dictionary named 'cif_core.dic' version 2.4.1 from 2010-06-29.

Automatic conversion script
Id: cif_fix_enum 1527 2010-12-29 10:47:43Z saulius 
;
_cod_original_sg_symbol_H-M 'C c'
_cod_database_code 4061580

loop_
_symmetry_equiv_pos_as_xyz
'x, y, z'
'x, -y, z+1/2'
'x+1/2, y+1/2, z'
'x+1/2, -y+1/2, z+1/2'

loop_
_atom_site_label
_atom_site_type_symbol
_atom_site_fract_x
_atom_site_fract_y
_atom_site_fract_z
_atom_site_U_iso_or_equiv
_atom_site_adp_type
_atom_site_occupancy
_atom_site_symmetry_multiplicity
_atom_site_calc_flag
_atom_site_refinement_flags
_atom_site_disorder_assembly
_atom_site_disorder_group
W1 W 0.480894(14) 0.604709(10) 0.635597(12) 0.01856(5) Uani 1 1 d . . .
Si1 Si 0.40954(10) 0.47957(9) 0.53228(6) 0.0182(2) Uani 1 1 d . . .
Si2 Si 0.23294(10) 0.41573(9) 0.53801(7) 0.0215(3) Uani 1 1 d . . .
Si3 Si 0.40405(10) 0.54399(9) 0.41923(6) 0.0212(3) Uani 1 1 d . . .
Si4 Si 0.51531(10) 0.33386(9) 0.53159(6) 0.0209(3) Uani 1 1 d . . .
N1 N 0.3966(3) 0.9876(3) 0.28731(19) 0.0227(8) Uani 1 1 d . . .
O6 O 0.7099(4) 0.5941(3) 0.5747(3) 0.0373(13) Uani 1 1 d . . .
O7 O 0.4368(3) 0.7990(2) 0.54414(18) 0.0308(8) Uani 1 1 d . . .
O8 O 0.2374(4) 0.6259(3) 0.6788(2) 0.0298(10) Uani 1 1 d . . .
O9 O 0.5263(4) 0.4068(3) 0.72235(19) 0.0398(10) Uani 1 1 d . . .
O10 O 0.5870(3) 0.7263(3) 0.76515(18) 0.0378(8) Uani 1 1 d . . .
C1 C 0.6285(6) 0.5969(3) 0.5977(4) 0.0214(16) Uani 1 1 d . . .
C2 C 0.4508(4) 0.7286(4) 0.5758(2) 0.0232(10) Uani 1 1 d . . .
C3 C 0.3269(7) 0.6185(4) 0.6633(4) 0.0270(17) Uani 1 1 d . . .
C4 C 0.5095(4) 0.4789(4) 0.6914(2) 0.0279(11) Uani 1 1 d . . .
C5 C 0.5466(4) 0.6835(4) 0.7169(2) 0.0263(11) Uani 1 1 d . . .
C6 C 0.1237(4) 0.5138(4) 0.5144(3) 0.0306(11) Uani 1 1 d . . .
H6A H 0.0507 0.4871 0.5200 0.046 Uiso 1 1 calc R . .
H6B H 0.1247 0.5340 0.4659 0.046 Uiso 1 1 calc R . .
H6C H 0.1393 0.5708 0.5450 0.046 Uiso 1 1 calc R . .
C7 C 0.1937(4) 0.3121(4) 0.4755(3) 0.0281(12) Uani 1 1 d . . .
H7A H 0.1151 0.2967 0.4751 0.042 Uiso 1 1 calc R . .
H7B H 0.2381 0.2538 0.4902 0.042 Uiso 1 1 calc R . .
H7C H 0.2074 0.3317 0.4287 0.042 Uiso 1 1 calc R . .
C8 C 0.2181(4) 0.3694(4) 0.6282(2) 0.0278(11) Uani 1 1 d . . .
H8A H 0.2256 0.4246 0.6610 0.042 Uiso 1 1 calc R . .
H8B H 0.2759 0.3207 0.6424 0.042 Uiso 1 1 calc R . .
H8C H 0.1453 0.3389 0.6281 0.042 Uiso 1 1 calc R . .
C9 C 0.3352(4) 0.4641(4) 0.3463(2) 0.0323(12) Uani 1 1 d . . .
H9A H 0.2565 0.4572 0.3508 0.048 Uiso 1 1 calc R . .
H9B H 0.3701 0.3991 0.3487 0.048 Uiso 1 1 calc R . .
H9C H 0.3433 0.4948 0.3014 0.048 Uiso 1 1 calc R . .
C10 C 0.3253(5) 0.6635(4) 0.4085(3) 0.0432(14) Uani 1 1 d . . .
H10A H 0.3110 0.6804 0.3590 0.065 Uiso 1 1 calc R . .
H10B H 0.3691 0.7158 0.4337 0.065 Uiso 1 1 calc R . .
H10C H 0.2549 0.6565 0.4274 0.065 Uiso 1 1 calc R . .
C11 C 0.5513(4) 0.5668(5) 0.4010(3) 0.0382(13) Uani 1 1 d . . .
H11A H 0.5892 0.5037 0.3980 0.057 Uiso 1 1 calc R . .
H11B H 0.5905 0.6062 0.4388 0.057 Uiso 1 1 calc R . .
H11C H 0.5500 0.6023 0.3569 0.057 Uiso 1 1 calc R . .
C12 C 0.5059(4) 0.2733(4) 0.4437(2) 0.0322(11) Uani 1 1 d . . .
H12A H 0.5533 0.2148 0.4468 0.048 Uiso 1 1 calc R . .
H12B H 0.5304 0.3196 0.4101 0.048 Uiso 1 1 calc R . .
H12C H 0.4292 0.2539 0.4286 0.048 Uiso 1 1 calc R . .
C13 C 0.4693(4) 0.2385(3) 0.5921(3) 0.0296(11) Uani 1 1 d . . .
H13A H 0.5211 0.1831 0.5958 0.044 Uiso 1 1 calc R . .
H13B H 0.3952 0.2152 0.5738 0.044 Uiso 1 1 calc R . .
H13C H 0.4675 0.2676 0.6382 0.044 Uiso 1 1 calc R . .
C14 C 0.6667(4) 0.3518(4) 0.5611(3) 0.0300(11) Uani 1 1 d . . .
H14A H 0.6773 0.3726 0.6099 0.045 Uiso 1 1 calc R . .
H14B H 0.6959 0.4024 0.5324 0.045 Uiso 1 1 calc R . .
H14C H 0.7060 0.2897 0.5564 0.045 Uiso 1 1 calc R . .
C15 C 0.5115(5) 0.9408(5) 0.3058(3) 0.0513(15) Uani 1 1 d . . .
H15A H 0.5642 0.9738 0.2785 0.062 Uiso 1 1 calc R . .
H15B H 0.5371 0.9527 0.3557 0.062 Uiso 1 1 calc R . .
C16 C 0.5135(6) 0.8306(4) 0.2919(3) 0.0545(17) Uani 1 1 d . . .
H16A H 0.4545 0.7985 0.3134 0.082 Uiso 1 1 calc R . .
H16B H 0.5852 0.8036 0.3117 0.082 Uiso 1 1 calc R . .
H16C H 0.5021 0.8189 0.2416 0.082 Uiso 1 1 calc R . .
C17 C 0.3114(5) 0.9379(5) 0.3238(3) 0.0486(15) Uani 1 1 d . . .
H17A H 0.3086 0.8673 0.3111 0.058 Uiso 1 1 calc R . .
H17B H 0.2381 0.9669 0.3076 0.058 Uiso 1 1 calc R . .
C18 C 0.3344(5) 0.9473(5) 0.4037(3) 0.0562(18) Uani 1 1 d . . .
H18A H 0.4072 0.9194 0.4201 0.084 Uiso 1 1 calc R . .
H18B H 0.2775 0.9116 0.4249 0.084 Uiso 1 1 calc R . .
H18C H 0.3332 1.0169 0.4168 0.084 Uiso 1 1 calc R . .
C19 C 0.4109(6) 1.0956(4) 0.3065(4) 0.0519(17) Uani 1 1 d . . .
H19A H 0.4703 1.1238 0.2823 0.062 Uiso 1 1 calc R . .
H19B H 0.4343 1.1012 0.3572 0.062 Uiso 1 1 calc R . .
C20 C 0.3042(6) 1.1555(5) 0.2872(4) 0.0497(17) Uani 1 1 d . . .
H20A H 0.2839 1.1547 0.2366 0.075 Uiso 1 1 calc R . .
H20B H 0.3165 1.2236 0.3030 0.075 Uiso 1 1 calc R . .
H20C H 0.2444 1.1265 0.3096 0.075 Uiso 1 1 calc R . .
C21 C 0.3614(5) 0.9749(4) 0.2087(3) 0.0486(15) Uani 1 1 d . . .
H21A H 0.3556 0.9038 0.1979 0.058 Uiso 1 1 calc R . .
H21B H 0.2871 1.0042 0.1965 0.058 Uiso 1 1 calc R . .
C22 C 0.4397(5) 1.0215(4) 0.1641(3) 0.0433(14) Uani 1 1 d . . .
H22A H 0.4475 1.0917 0.1752 0.065 Uiso 1 1 calc R . .
H22B H 0.4104 1.0136 0.1149 0.065 Uiso 1 1 calc R . .
H22C H 0.5121 0.9895 0.1732 0.065 Uiso 1 1 calc R . .

loop_
_atom_site_aniso_label
_atom_site_aniso_U_11
_atom_site_aniso_U_22
_atom_site_aniso_U_33
_atom_site_aniso_U_23
_atom_site_aniso_U_13
_atom_site_aniso_U_12
W1 0.02092(8) 0.01774(8) 0.01641(8) -0.00145(10) 0.00007(5) -0.00062(11)
Si1 0.0202(6) 0.0184(6) 0.0160(6) -0.0004(5) 0.0015(5) -0.0014(5)
Si2 0.0204(6) 0.0222(6) 0.0221(7) -0.0024(5) 0.0031(5) -0.0016(5)
Si3 0.0258(6) 0.0218(6) 0.0154(6) 0.0021(5) 0.0002(5) -0.0019(5)
Si4 0.0228(6) 0.0187(6) 0.0208(6) -0.0005(5) 0.0015(5) 0.0025(5)
N1 0.026(2) 0.021(2) 0.019(2) -0.0003(16) -0.0064(16) -0.0040(16)
O6 0.027(3) 0.031(2) 0.055(3) 0.0047(19) 0.009(2) -0.0028(17)
O7 0.0344(19) 0.0211(18) 0.037(2) 0.0063(16) 0.0045(15) 0.0029(15)
O8 0.026(2) 0.033(2) 0.032(2) 0.0011(18) 0.0077(18) 0.0053(18)
O9 0.068(3) 0.027(2) 0.023(2) 0.0062(15) 0.0034(18) 0.0095(18)
O10 0.044(2) 0.034(2) 0.032(2) -0.0116(17) -0.0045(17) -0.0004(17)
C1 0.022(4) 0.013(3) 0.029(4) 0.001(2) 0.004(3) 0.000(2)
C2 0.020(2) 0.026(3) 0.024(3) -0.007(2) 0.0057(19) -0.003(2)
C3 0.036(4) 0.028(3) 0.015(3) 0.001(2) -0.005(3) -0.002(3)
C4 0.039(3) 0.031(3) 0.014(2) -0.003(2) 0.004(2) 0.006(2)
C5 0.031(3) 0.023(3) 0.024(3) -0.006(2) -0.001(2) -0.001(2)
C6 0.034(3) 0.028(3) 0.030(3) -0.004(2) 0.005(2) 0.003(2)
C7 0.029(3) 0.023(3) 0.032(3) 0.002(2) -0.001(2) -0.010(2)
C8 0.029(3) 0.027(3) 0.028(3) -0.002(2) 0.004(2) -0.004(2)
C9 0.035(3) 0.038(3) 0.023(3) 0.001(2) -0.001(2) -0.007(2)
C10 0.069(4) 0.031(3) 0.027(3) 0.005(2) 0.001(3) 0.008(3)
C11 0.036(3) 0.053(3) 0.026(3) 0.003(3) 0.008(2) -0.017(3)
C12 0.038(3) 0.029(3) 0.028(3) -0.003(2) -0.002(2) 0.010(2)
C13 0.033(3) 0.022(2) 0.034(3) 0.001(2) 0.004(2) 0.004(2)
C14 0.028(3) 0.032(3) 0.031(3) 0.000(2) 0.003(2) 0.002(2)
C15 0.046(4) 0.062(4) 0.043(3) -0.010(3) -0.005(3) 0.007(3)
C16 0.083(5) 0.033(3) 0.044(3) -0.004(3) -0.008(3) 0.030(3)
C17 0.044(3) 0.054(4) 0.048(4) 0.009(3) 0.005(3) -0.001(3)
C18 0.050(4) 0.086(5) 0.035(3) 0.028(3) 0.016(3) 0.025(4)
C19 0.066(4) 0.039(3) 0.046(4) -0.004(3) -0.009(3) -0.004(3)
C20 0.063(4) 0.028(3) 0.055(4) -0.006(3) -0.003(3) 0.013(3)
C21 0.054(4) 0.043(3) 0.045(4) -0.004(3) -0.010(3) 0.000(3)
C22 0.059(4) 0.045(3) 0.030(3) 0.005(2) 0.022(3) 0.002(3)

loop_
_geom_bond_atom_site_label_1
_geom_bond_atom_site_label_2
_geom_bond_distance
_geom_bond_site_symmetry_2
_geom_bond_publ_flag
W1 C5 1.986(5) . ?
W1 C3 2.027(9) . ?
W1 C4 2.029(5) . ?
W1 C1 2.033(8) . ?
W1 C2 2.050(5) . ?
W1 Si1 2.6851(13) . ?
Si1 Si2 2.3379(18) . ?
Si1 Si3 2.3525(17) . ?
Si1 Si4 2.3643(17) . ?
Si2 C7 1.879(5) . ?
Si2 C8 1.889(5) . ?
Si2 C6 1.898(5) . ?
Si3 C10 1.885(5) . ?
Si3 C9 1.891(5) . ?
Si3 C11 1.899(5) . ?
Si4 C14 1.877(5) . ?
Si4 C13 1.881(5) . ?
Si4 C12 1.882(5) . ?
N1 C17 1.490(7) . ?
N1 C19 1.519(6) . ?
N1 C21 1.538(6) . ?
N1 C15 1.539(7) . ?
O6 C1 1.140(9) . ?
O7 C2 1.137(6) . ?
O8 C3 1.174(10) . ?
O9 C4 1.153(6) . ?
O10 C5 1.156(5) . ?
C15 C16 1.523(9) . ?
C17 C18 1.543(8) . ?
C19 C20 1.540(9) . ?
C21 C22 1.508(8) . ?
